data_4327440
loop_
_publ_author_name
'Beth R. Cameron'
'Marilyn C. Darkes'
'Helen Yee'
'Micki Olsen'
'Simon P. Fricker'
'Renato T. Skerlj'
'Gary J. Bridger'
'Nathan A. Davies'
'Michael T. Wilson'
'David J. Rose'
'Jon Zubieta'

_publ_section_title
;
 Ruthenium(III) Polyaminocarboxylate Complexes: Efficient and Effective
 Nitric Oxide Scavengers
;
_journal_name_full 'Inorganic Chemistry'
_journal_page_first 1868
_journal_page_last 1876
_journal_paper_doi 10.1021/ic020219+
_journal_volume 42
_journal_year 2003
_chemical_formula_sum 'C10 H14 N2 O9 Ru'
_chemical_formula_weight 407.30
_chemical_name_common anormed2
_chemical_name_systematic
;
  ?
;
_space_group_IT_number 14
_symmetry_cell_setting monoclinic
_symmetry_space_group_name_Hall '-P 2ybc'
_symmetry_space_group_name_H-M 'P 1 21/c 1'
_atom_sites_solution_hydrogens geom
_atom_sites_solution_primary direct
_atom_sites_solution_secondary difmap
_audit_creation_method SHELXL-97
_cell_angle_alpha 90.00
_cell_angle_beta 99.603(3)
_cell_angle_gamma 90.00
_cell_formula_units_Z 4
_cell_length_a 8.4382(2)
_cell_length_b 8.8304(2)
_cell_length_c 17.6321(4)
_cell_measurement_temperature 293(2)
_cell_volume 1295.40(5)
_computing_structure_refinement 'SHELXL-97 (Sheldrick, 1997)'
_computing_structure_solution 'SHELXS-97 (Sheldrick, 1990)'
_diffrn_ambient_temperature 293(2)
_diffrn_measured_fraction_theta_full 0.929
_diffrn_measured_fraction_theta_max 0.929
_diffrn_radiation_monochromator graphite
_diffrn_radiation_source 'fine-focus sealed tube'
_diffrn_radiation_type MoK\alpha
_diffrn_radiation_wavelength 0.71073
_diffrn_reflns_av_R_equivalents 0.0483
_diffrn_reflns_av_sigmaI/netI 0.0696
_diffrn_reflns_limit_h_max 9
_diffrn_reflns_limit_h_min 0
_diffrn_reflns_limit_k_max 11
_diffrn_reflns_limit_k_min 0
_diffrn_reflns_limit_l_max 22
_diffrn_reflns_limit_l_min -22
_diffrn_reflns_number 2068
_diffrn_reflns_theta_full 27.49
_diffrn_reflns_theta_max 27.49
_diffrn_reflns_theta_min 2.66
_exptl_absorpt_coefficient_mu 1.265
_exptl_absorpt_process_details SADABS
_exptl_crystal_colour brown
_exptl_crystal_density_diffrn 2.089
_exptl_crystal_description plate
_exptl_crystal_F_000 816
_exptl_crystal_size_max .22
_exptl_crystal_size_mid .22
_exptl_crystal_size_min .11
_refine_diff_density_max 0.685
_refine_diff_density_min -0.699
_refine_diff_density_rms 0.172
_refine_ls_extinction_method none
_refine_ls_goodness_of_fit_ref 1.226
_refine_ls_hydrogen_treatment mixed
_refine_ls_matrix_type full
_refine_ls_number_parameters 207
_refine_ls_number_reflns 1871
_refine_ls_number_restraints 0
_refine_ls_restrained_S_all 1.226
_refine_ls_R_factor_all 0.0974
_refine_ls_R_factor_gt 0.0559
_refine_ls_shift/su_max 0.000
_refine_ls_shift/su_mean 0.000
_refine_ls_structure_factor_coef Fsqd
_refine_ls_weighting_details 'calc w=1/[\s^2^(Fo^2^)+(0.0000P)^2^+18.8504P] where P=(Fo^2^+2Fc^2^)/3'
_refine_ls_weighting_scheme calc
_refine_ls_wR_factor_gt 0.1094
_refine_ls_wR_factor_ref 0.1223
_reflns_number_gt 1375
_reflns_number_total 1871
_reflns_threshold_expression >2sigma(I)
_cod_data_source_file ic0202192B_2.cif
_cod_data_source_block AMD6245
_cod_original_cell_volume 1295.3(2)
_cod_database_code 4327440

loop_
_symmetry_equiv_pos_as_xyz
'x, y, z'
'-x, y+1/2, -z+1/2'
'-x, -y, -z'
'x, -y-1/2, z-1/2'

loop_
_atom_site_label
_atom_site_type_symbol
_atom_site_fract_x
_atom_site_fract_y
_atom_site_fract_z
_atom_site_U_iso_or_equiv
_atom_site_adp_type
_atom_site_occupancy
_atom_site_symmetry_multiplicity
_atom_site_calc_flag
_atom_site_refinement_flags
Ru1 Ru 0.19714(11) 0.17465(10) 0.14307(5) 0.0149(3) Uani 1 1 d .
O1 O 0.3590(8) 0.1566(8) 0.2388(4) 0.0228(17) Uani 1 1 d .
O2 O 0.4799(9) 0.2916(9) 0.3384(4) 0.031(2) Uani 1 1 d .
O3 O -0.0015(8) 0.1468(9) 0.1914(4) 0.0273(19) Uani 1 1 d .
O4 O -0.2045(9) 0.2773(9) 0.2255(5) 0.036(2) Uani 1 1 d .
O5 O 0.0510(7) 0.1920(8) 0.0373(4) 0.0194(16) Uani 1 1 d .
O6 O 0.0458(8) 0.2282(9) -0.0884(4) 0.029(2) Uani 1 1 d .
O7 O 0.6686(8) 0.3353(9) 0.0253(4) 0.0270(18) Uani 1 1 d .
O8 O 0.7516(8) 0.0975(8) 0.0499(4) 0.0254(18) Uani 1 1 d .
O9 O 0.2235(15) -0.0574(14) 0.1182(8) 0.025(3) Uani 1 1 d .
H9C H 0.185(17) -0.044(19) 0.099(8) 0.00(5) Uiso 1 1 d .
H9D H 0.296(14) -0.092(13) 0.146(7) 0.03(4) Uiso 1 1 d .
N1 N 0.1709(10) 0.3926(10) 0.1766(5) 0.021(2) Uani 1 1 d .
N2 N 0.3669(9) 0.2619(9) 0.0780(5) 0.0146(19) Uani 1 1 d .
C1 C 0.2499(12) 0.4925(13) 0.1253(6) 0.024(3) Uani 1 1 d .
H1A H 0.2734 0.5906 0.1493 0.029 Uiso 1 1 calc R
H1B H 0.1784 0.5077 0.0768 0.029 Uiso 1 1 calc R
C2 C 0.4060(13) 0.4176(12) 0.1109(6) 0.021(3) Uani 1 1 d .
H2A H 0.4551 0.4781 0.0752 0.025 Uiso 1 1 calc R
H2B H 0.4812 0.4100 0.1588 0.025 Uiso 1 1 calc R
C3 C 0.2567(14) 0.4040(12) 0.2588(6) 0.027(3) Uani 1 1 d .
H3A H 0.3122 0.5005 0.2657 0.032 Uiso 1 1 calc R
H3B H 0.1774 0.4025 0.2928 0.032 Uiso 1 1 calc R
C4 C 0.3766(13) 0.2786(12) 0.2819(6) 0.022(3) Uani 1 1 d .
C5 C -0.0034(12) 0.4151(13) 0.1720(6) 0.024(3) Uani 1 1 d .
H5A H -0.0518 0.4370 0.1193 0.028 Uiso 1 1 calc R
H5B H -0.0228 0.5007 0.2037 0.028 Uiso 1 1 calc R
C6 C -0.0788(14) 0.2748(12) 0.1993(6) 0.023(3) Uani 1 1 d .
C7 C 0.2953(12) 0.2705(13) -0.0055(6) 0.022(3) Uani 1 1 d .
H7A H 0.3545 0.2036 -0.0343 0.027 Uiso 1 1 calc R
H7B H 0.3070 0.3729 -0.0237 0.027 Uiso 1 1 calc R
C8 C 0.1182(13) 0.2270(12) -0.0215(6) 0.022(3) Uani 1 1 d .
C9 C 0.5104(11) 0.1619(13) 0.0892(6) 0.023(2) Uani 1 1 d .
H9A H 0.4767 0.0618 0.0704 0.027 Uiso 1 1 calc R
H9B H 0.5487 0.1530 0.1440 0.027 Uiso 1 1 calc R
C10 C 0.6506(13) 0.2104(12) 0.0510(6) 0.022(3) Uani 1 1 d .

loop_
_atom_site_aniso_label
_atom_site_aniso_U_11
_atom_site_aniso_U_22
_atom_site_aniso_U_33
_atom_site_aniso_U_23
_atom_site_aniso_U_13
_atom_site_aniso_U_12
Ru1 0.0131(4) 0.0153(4) 0.0162(4) 0.0006(5) 0.0018(3) -0.0025(5)
O1 0.025(4) 0.020(4) 0.020(4) -0.003(3) -0.003(3) 0.005(4)
O2 0.028(4) 0.038(5) 0.024(4) -0.005(4) -0.007(4) 0.006(4)
O3 0.020(4) 0.038(5) 0.027(4) 0.002(4) 0.010(3) -0.002(4)
O4 0.017(4) 0.050(6) 0.044(5) -0.007(4) 0.017(4) -0.001(4)
O5 0.012(4) 0.023(4) 0.022(4) -0.002(3) 0.000(3) -0.004(3)
O6 0.016(4) 0.046(5) 0.024(4) 0.006(4) -0.003(3) 0.000(4)
O7 0.023(4) 0.023(4) 0.038(4) 0.009(4) 0.014(4) -0.001(4)
O8 0.015(4) 0.020(4) 0.045(5) 0.004(4) 0.012(4) 0.010(4)
O9 0.017(7) 0.023(6) 0.029(6) -0.003(5) -0.011(6) 0.004(5)
N1 0.017(5) 0.020(5) 0.028(5) -0.002(4) 0.012(4) 0.003(4)
N2 0.006(4) 0.015(4) 0.022(5) -0.006(4) -0.002(4) 0.000(4)
C1 0.018(6) 0.026(7) 0.031(6) 0.006(5) 0.008(5) 0.004(5)
C2 0.018(6) 0.024(6) 0.019(6) 0.003(5) -0.002(5) -0.004(5)
C3 0.032(7) 0.017(6) 0.027(6) -0.002(5) -0.007(5) 0.007(6)
C4 0.021(6) 0.023(6) 0.022(6) 0.000(5) -0.002(5) -0.006(5)
C5 0.017(6) 0.028(7) 0.027(6) 0.002(5) 0.006(5) 0.003(5)
C6 0.023(7) 0.017(6) 0.025(6) 0.000(5) -0.004(5) -0.006(5)
C7 0.019(6) 0.029(6) 0.019(5) 0.000(5) 0.004(5) 0.000(5)
C8 0.019(6) 0.020(6) 0.030(6) 0.000(5) 0.011(5) 0.002(5)
C9 0.018(6) 0.027(6) 0.023(5) 0.007(5) 0.001(5) -0.002(6)
C10 0.017(6) 0.026(7) 0.018(5) 0.003(5) -0.007(5) 0.001(5)

loop_
_atom_type_symbol
_atom_type_description
_atom_type_scat_dispersion_real
_atom_type_scat_dispersion_imag
_atom_type_scat_source
C C 0.0033 0.0016 'International Tables Vol C Tables 4.2.6.8 and 6.1.1.4'
H H 0.0000 0.0000 'International Tables Vol C Tables 4.2.6.8 and 6.1.1.4'
N N 0.0061 0.0033 'International Tables Vol C Tables 4.2.6.8 and 6.1.1.4'
O O 0.0106 0.0060 'International Tables Vol C Tables 4.2.6.8 and 6.1.1.4'
Ru Ru -1.2594 0.8363 'International Tables Vol C Tables 4.2.6.8 and 6.1.1.4'

loop_
_geom_angle_atom_site_label_1
_geom_angle_atom_site_label_2
_geom_angle_atom_site_label_3
_geom_angle
O1 Ru1 O3 97.6(3)
O1 Ru1 N1 85.5(3)
O3 Ru1 N1 81.6(3)
O1 Ru1 O5 173.6(3)
O3 Ru1 O5 88.7(3)
N1 Ru1 O5 96.6(3)
O1 Ru1 O9 91.0(4)
O3 Ru1 O9 95.4(4)
N1 Ru1 O9 175.0(4)
O5 Ru1 O9 87.3(4)
O1 Ru1 N2 93.3(3)
O3 Ru1 N2 162.7(3)
N1 Ru1 N2 86.0(3)
O5 Ru1 N2 80.8(3)
O9 Ru1 N2 97.8(4)
C4 O1 Ru1 114.8(6)
C6 O3 Ru1 113.5(7)
C8 O5 Ru1 117.7(6)
C5 N1 C1 115.4(8)
C5 N1 C3 111.0(8)
C1 N1 C3 110.5(8)
C5 N1 Ru1 105.5(7)
C1 N1 Ru1 107.5(6)
C3 N1 Ru1 106.5(6)
C9 N2 C7 110.4(8)
C9 N2 C2 111.7(8)
C7 N2 C2 111.1(8)
C9 N2 Ru1 108.7(6)
C7 N2 Ru1 110.6(6)
C2 N2 Ru1 104.3(6)
N1 C1 C2 109.1(8)
N2 C2 C1 108.6(8)
C4 C3 N1 113.7(9)
O2 C4 O1 123.3(10)
O2 C4 C3 120.6(10)
O1 C4 C3 116.1(9)
N1 C5 C6 110.0(9)
O4 C6 O3 121.8(10)
O4 C6 C5 122.9(10)
O3 C6 C5 115.3(10)
N2 C7 C8 113.1(8)
O6 C8 O5 123.5(9)
O6 C8 C7 119.2(9)
O5 C8 C7 117.2(9)
N2 C9 C10 116.8(9)
O7 C10 O8 124.2(10)
O7 C10 C9 125.4(10)
O8 C10 C9 110.4(9)

loop_
_geom_bond_atom_site_label_1
_geom_bond_atom_site_label_2
_geom_bond_distance
Ru1 O1 1.993(7)
Ru1 O3 2.018(7)
Ru1 N1 2.036(9)
Ru1 O5 2.062(6)
Ru1 O9 2.115(12)
Ru1 N2 2.124(8)
O1 C4 1.312(12)
O2 C4 1.215(12)
O3 C6 1.323(13)
O4 C6 1.226(13)
O5 C8 1.300(12)
O6 C8 1.235(12)
O7 C10 1.212(12)
O8 C10 1.314(12)
N1 C5 1.473(13)
N1 C1 1.498(13)
N1 C3 1.511(13)
N2 C9 1.485(12)
N2 C7 1.497(12)
N2 C2 1.507(13)
C1 C2 1.532(14)
C3 C4 1.510(14)
C5 C6 1.508(14)
C7 C8 1.523(14)
C9 C10 1.517(14)
